data_1569589
loop_
_publ_author_name
'Xie, Chaochao'
'Xiao, Guiying'
'Guo, Qianling'
'Wu, Xiaoxue'
'Zi, Guofu'
'Ding, Wanjian'
'Hou, Guohua'

_publ_section_title
;
 Highly enantioselective Rh-catalyzed asymmetric reductive dearomatization
 of multi-nitrogen polycyclic pyrazolo[1,5-<i>a</i>]pyrimidines.
;
_journal_issue 34
_journal_name_full 'Chemical science'
_journal_page_first 9048
_journal_page_last 9054
_journal_paper_doi 10.1039/d3sc02086j
_journal_volume 14
_journal_year 2023
_chemical_absolute_configuration syn
_chemical_formula_moiety 'C19 H20 N3 O'
_chemical_formula_sum 'C19 H20 N3 O'
_chemical_formula_weight 306.38
_space_group_crystal_system orthorhombic
_space_group_IT_number 19
_space_group_name_Hall 'P 2ac 2ab'
_space_group_name_H-M_alt 'P 21 21 21'
_atom_sites_solution_hydrogens geom
_audit_creation_date 2022-06-08
_audit_creation_method
;
Olex2 1.2
(compiled 2018.05.29 svn.r3508 for OlexSys, GUI svn.r5506)
;
_audit_update_record
;
2023-02-21 deposited with the CCDC.	2023-07-20 downloaded from the CCDC.
;
_cell_angle_alpha 90
_cell_angle_beta 90
_cell_angle_gamma 90
_cell_formula_units_Z 4
_cell_length_a 6.34260(10)
_cell_length_b 12.1336(2)
_cell_length_c 20.3228(2)
_cell_measurement_reflns_used 7933
_cell_measurement_temperature 99.99(10)
_cell_measurement_theta_max 76.2240
_cell_measurement_theta_min 4.2400
_cell_volume 1564.01(4)
_computing_cell_refinement 'CrysAlisPro 1.171.41.123a (Rigaku OD, 2022)'
_computing_data_collection 'CrysAlisPro 1.171.41.123a (Rigaku OD, 2022)'
_computing_data_reduction 'CrysAlisPro 1.171.41.123a (Rigaku OD, 2022)'
_computing_molecular_graphics 'Olex2 (Dolomanov et al., 2009)'
_computing_publication_material 'Olex2 (Dolomanov et al., 2009)'
_computing_structure_refinement 'ShelXL (Sheldrick, 2015)'
_computing_structure_solution 'SHELXT 2014/5 (Sheldrick, 2014)'
_diffrn_ambient_environment N~2~
_diffrn_ambient_temperature 99.99(10)
_diffrn_detector 'Hybrid Pixel Array Detector'
_diffrn_detector_area_resol_mean 10.0000
_diffrn_detector_type HyPix
_diffrn_measured_fraction_theta_full 0.999
_diffrn_measured_fraction_theta_max 0.974
_diffrn_measurement_details
;
List of Runs (angles in degrees, time in seconds):

  # Type    Start    End  Width  t~exp~   \w     \q     \k     \f   Frames
#--------------------------------------------------------------------------
  1  \w     10.00  68.00   0.50    0.05    --   46.91 -74.00 129.00  116
  2  \w     36.00  61.00   0.50    0.05    --  104.75 -77.00  90.00   50
  3  \w     70.00 100.00   0.50    0.05    --  104.75 -77.00  90.00   60
  4  \w     39.00  69.00   0.50    0.05    --  104.75 -61.00 150.00   60
  5  \w     40.00 118.00   0.50    0.05    --   46.91  47.00  71.00  156
  6  \w     76.00 149.00   0.50    0.05    --  104.75 125.00  90.00  146
  7  \w   -157.00-123.00   0.50    0.05    -- -102.00 -15.00 150.00   68
  8  \w   -114.00 -86.00   0.50    0.05    --  -46.91-125.00 -30.00   56
  9  \w   -112.00 -72.00   0.50    0.05    --  -46.91-125.00 -90.00   80
 10  \w   -173.00 -89.00   0.50    0.05    -- -102.00 -45.00-120.00  168
 11  \w   -142.00 -94.00   0.50    0.05    -- -102.00 -47.00 -77.00   96
 12  \w    -63.00 -32.00   0.50    0.05    -- -102.00  61.00 150.00   62
 13  \w    -57.00 -30.00   0.50    0.05    -- -102.00  74.00-102.00   54
 14  \w    -69.00 -39.00   0.50    0.05    -- -102.00  61.00-150.00   60
 15  \w    -68.00 -33.00   0.50    0.05    -- -102.00  61.00-180.00   70
 16  \w    -66.00 -31.00   0.50    0.05    -- -102.00  61.00   0.00   70
 17  \w     32.00 105.00   0.50    0.05    --  104.75-118.00  54.00  146
 18  \w     66.00 109.00   0.50    0.05    --  104.75 -94.00 -60.00   86
;
_diffrn_measurement_device 'four-circle diffractometer'
_diffrn_measurement_device_type 'XtaLAB Synergy R, DW system, HyPix'
_diffrn_measurement_method '\w scans'
_diffrn_orient_matrix_type 'CrysAlisPro convention (1999,Acta A55,543-557)'
_diffrn_orient_matrix_UB_11 -0.1422868000
_diffrn_orient_matrix_UB_12 0.0168940000
_diffrn_orient_matrix_UB_13 0.0606175000
_diffrn_orient_matrix_UB_21 0.0078727000
_diffrn_orient_matrix_UB_22 -0.1246623000
_diffrn_orient_matrix_UB_23 0.0141758000
_diffrn_orient_matrix_UB_31 0.1966688000
_diffrn_orient_matrix_UB_32 0.0171425000
_diffrn_orient_matrix_UB_33 0.0432680000
_diffrn_radiation_monochromator mirror
_diffrn_radiation_probe x-ray
_diffrn_radiation_type CuK\a
_diffrn_radiation_wavelength 1.54184
_diffrn_reflns_av_R_equivalents 0.0275
_diffrn_reflns_av_unetI/netI 0.0265
_diffrn_reflns_Laue_measured_fraction_full 0.999
_diffrn_reflns_Laue_measured_fraction_max 0.974
_diffrn_reflns_limit_h_max 7
_diffrn_reflns_limit_h_min -7
_diffrn_reflns_limit_k_max 14
_diffrn_reflns_limit_k_min -15
_diffrn_reflns_limit_l_max 25
_diffrn_reflns_limit_l_min -19
_diffrn_reflns_number 8762
_diffrn_reflns_point_group_measured_fraction_full 0.999
_diffrn_reflns_point_group_measured_fraction_max 0.959
_diffrn_reflns_theta_full 67.684
_diffrn_reflns_theta_max 75.988
_diffrn_reflns_theta_min 4.244
_diffrn_source 'Rotating-anode X-ray tube'
_diffrn_source_type 'Rigaku (Cu) X-ray Source'
_exptl_absorpt_coefficient_mu 0.651
_exptl_absorpt_correction_T_max 1.00000
_exptl_absorpt_correction_T_min 0.58223
_exptl_absorpt_correction_type multi-scan
_exptl_absorpt_process_details
;
CrysAlisPro 1.171.41.123a (Rigaku Oxford Diffraction, 2022)
Empirical absorption correction using spherical harmonics,
implemented in SCALE3 ABSPACK scaling algorithm.
;
_exptl_crystal_colour colourless
_exptl_crystal_colour_primary colourless
_exptl_crystal_density_diffrn 1.301
_exptl_crystal_description block
_exptl_crystal_F_000 652
_exptl_crystal_size_max 0.15
_exptl_crystal_size_mid 0.15
_exptl_crystal_size_min 0.15
_refine_diff_density_max 0.265
_refine_diff_density_min -0.484
_refine_diff_density_rms 0.051
_refine_ls_abs_structure_details
;
 Flack x determined using 1222 quotients [(I+)-(I-)]/[(I+)+(I-)]
 (Parsons, Flack and Wagner, Acta Cryst. B69 (2013) 249-259).
;
_refine_ls_abs_structure_Flack -0.06(11)
_refine_ls_extinction_method none
_refine_ls_goodness_of_fit_ref 1.076
_refine_ls_hydrogen_treatment constr
_refine_ls_matrix_type full
_refine_ls_number_parameters 209
_refine_ls_number_reflns 3124
_refine_ls_number_restraints 0
_refine_ls_restrained_S_all 1.076
_refine_ls_R_factor_all 0.0351
_refine_ls_R_factor_gt 0.0343
_refine_ls_shift/su_max 0.000
_refine_ls_shift/su_mean 0.000
_refine_ls_structure_factor_coef Fsqd
_refine_ls_weighting_details 'w=1/[\s^2^(Fo^2^)+(0.0529P)^2^+0.3120P] where P=(Fo^2^+2Fc^2^)/3'
_refine_ls_weighting_scheme calc
_refine_ls_wR_factor_gt 0.0889
_refine_ls_wR_factor_ref 0.0894
_reflns_Friedel_coverage 0.692
_reflns_Friedel_fraction_full 0.999
_reflns_Friedel_fraction_max 0.939
_reflns_number_gt 3044
_reflns_number_total 3124
_reflns_threshold_expression 'I > 2\s(I)'
_cod_data_source_file d3sc02086j2.cif
_cod_data_source_block 20220608d_auto
_cod_depositor_comments 'Adding full bibliography for 1569589.cif.'
_cod_database_code 1569589
_shelx_shelxl_version_number 2014/7
_chemical_oxdiff_formula N1O1C1H1
_shelx_space_group_comment
;
The symmetry employed for this shelxl refinement is uniquely defined
by the following loop, which should always be used as a source of
symmetry information in preference to the above space-group names.
They are only intended as comments.
;
_shelx_estimated_absorpt_t_max 0.909
_shelx_estimated_absorpt_t_min 0.909
_diffrn_oxdiff_digest_frames
;
0124e006863e34c5965a5aba5b0dad77dd016048b6b
;
_reflns_odcompleteness_completeness 99.82
_reflns_odcompleteness_iscentric 1
_reflns_odcompleteness_theta 66.97
_olex2_refinement_description
;
1. Fixed Uiso
 At 1.2 times of:
  All C(H) groups, All C(H,H) groups, All N(H) groups
 At 1.5 times of:
  All C(H,H,H) groups
2.a Ternary CH refined with riding coordinates:
 C6(H6)
2.b Secondary CH2 refined with riding coordinates:
 C4(H4A,H4B), C5(H5A,H5B)
2.c Aromatic/amide H refined with riding coordinates:
 N1(H1), N3(H3), C2(H2), C8(H8), C9(H9), C10(H10), C11(H11), C15(H15),
 C16(H16), C17(H17), C18(H18), C19(H19)
2.d Idealised Me refined as rotating group:
 C13(H13A,H13B,H13C)
;
_olex2_submission_special_instructions 'No special instructions were received'
_oxdiff_exptl_absorpt_empirical_details
;
Empirical correction (ABSPACK) includes:
- Absorption correction using spherical harmonics
- Frame scaling
;
_oxdiff_exptl_absorpt_empirical_full_max 1.588
_oxdiff_exptl_absorpt_empirical_full_min 0.581

loop_
_space_group_symop_operation_xyz
'x, y, z'
'-x+1/2, -y, z+1/2'
'-x, y+1/2, -z+1/2'
'x+1/2, -y+1/2, -z'

loop_
_atom_site_label
_atom_site_type_symbol
_atom_site_fract_x
_atom_site_fract_y
_atom_site_fract_z
_atom_site_U_iso_or_equiv
_atom_site_adp_type
_atom_site_occupancy
_atom_site_site_symmetry_order
_atom_site_calc_flag
_atom_site_refinement_flags_posn
_atom_site_refinement_flags_adp
_atom_site_refinement_flags_occupancy
_atom_site_disorder_assembly
_atom_site_disorder_group
O1 O 0.5053(3) 0.02971(11) 0.68699(7) 0.0268(3) Uani 1 1 d . . . . .
N1 N 0.2901(2) 0.31247(12) 0.60278(7) 0.0160(3) Uani 1 1 d . . . . .
H1 H 0.1547 0.3283 0.6028 0.019 Uiso 1 1 calc R . . . .
N2 N 0.4447(2) 0.35527(12) 0.56324(7) 0.0147(3) Uani 1 1 d . . . . .
N3 N 0.8118(3) 0.34391(14) 0.54106(8) 0.0198(4) Uani 1 1 d . . . . .
H3 H 0.9329 0.3096 0.5462 0.024 Uiso 1 1 calc R . . . .
C1 C 0.3927(3) 0.24101(14) 0.64144(8) 0.0156(4) Uani 1 1 d . . . . .
C2 C 0.6105(3) 0.23765(15) 0.62730(9) 0.0172(4) Uani 1 1 d . . . . .
H2 H 0.7153 0.1936 0.6479 0.021 Uiso 1 1 calc R . . . .
C3 C 0.6375(3) 0.31322(15) 0.57653(9) 0.0157(4) Uani 1 1 d . . . . .
C4 C 0.7915(3) 0.43519(16) 0.49442(9) 0.0181(4) Uani 1 1 d . . . . .
H4A H 0.9023 0.4293 0.4603 0.022 Uiso 1 1 calc R . . . .
H4B H 0.8105 0.5061 0.5178 0.022 Uiso 1 1 calc R . . . .
C5 C 0.5742(3) 0.43223(15) 0.46206(9) 0.0178(4) Uani 1 1 d . . . . .
H5A H 0.5602 0.3636 0.4361 0.021 Uiso 1 1 calc R . . . .
H5B H 0.5608 0.4953 0.4314 0.021 Uiso 1 1 calc R . . . .
C6 C 0.3964(3) 0.43756(14) 0.51331(9) 0.0157(4) Uani 1 1 d . . . . .
H6 H 0.2606 0.4171 0.4914 0.019 Uiso 1 1 calc R . . . .
C7 C 0.2724(3) 0.18128(16) 0.69251(9) 0.0173(4) Uani 1 1 d . . . . .
C8 C 0.0944(3) 0.22997(18) 0.71971(9) 0.0220(4) Uani 1 1 d . . . . .
H8 H 0.0522 0.3008 0.7047 0.026 Uiso 1 1 calc R . . . .
C9 C -0.0241(3) 0.1780(2) 0.76840(10) 0.0301(5) Uani 1 1 d . . . . .
H9 H -0.1452 0.2131 0.7863 0.036 Uiso 1 1 calc R . . . .
C10 C 0.0363(3) 0.0751(2) 0.79041(10) 0.0308(5) Uani 1 1 d . . . . .
H10 H -0.0429 0.0395 0.8239 0.037 Uiso 1 1 calc R . . . .
C11 C 0.2120(3) 0.02327(18) 0.76388(10) 0.0262(5) Uani 1 1 d . . . . .
H11 H 0.2513 -0.0481 0.7787 0.031 Uiso 1 1 calc R . . . .
C12 C 0.3309(3) 0.07603(16) 0.71540(9) 0.0206(4) Uani 1 1 d . . . . .
C13 C 0.5966(4) -0.06323(18) 0.71953(11) 0.0320(5) Uani 1 1 d . . . . .
H13A H 0.7299 -0.0826 0.6981 0.048 Uiso 1 1 calc GR . . . .
H13B H 0.4995 -0.1259 0.7170 0.048 Uiso 1 1 calc GR . . . .
H13C H 0.6230 -0.0449 0.7658 0.048 Uiso 1 1 calc GR . . . .
C14 C 0.3729(3) 0.55159(15) 0.54340(9) 0.0159(4) Uani 1 1 d . . . . .
C15 C 0.2385(3) 0.62792(16) 0.51433(10) 0.0197(4) Uani 1 1 d . . . . .
H15 H 0.1551 0.6071 0.4775 0.024 Uiso 1 1 calc R . . . .
C16 C 0.2257(3) 0.73524(16) 0.53907(10) 0.0220(4) Uani 1 1 d . . . . .
H16 H 0.1330 0.7870 0.5192 0.026 Uiso 1 1 calc R . . . .
C17 C 0.3480(3) 0.76647(16) 0.59260(9) 0.0217(4) Uani 1 1 d . . . . .
H17 H 0.3402 0.8396 0.6091 0.026 Uiso 1 1 calc R . . . .
C18 C 0.4817(3) 0.69018(16) 0.62187(9) 0.0225(4) Uani 1 1 d . . . . .
H18 H 0.5659 0.7111 0.6584 0.027 Uiso 1 1 calc R . . . .
C19 C 0.4924(3) 0.58326(15) 0.59766(9) 0.0193(4) Uani 1 1 d . . . . .
H19 H 0.5823 0.5311 0.6184 0.023 Uiso 1 1 calc R . . . .

loop_
_atom_site_aniso_label
_atom_site_aniso_U_11
_atom_site_aniso_U_22
_atom_site_aniso_U_33
_atom_site_aniso_U_23
_atom_site_aniso_U_13
_atom_site_aniso_U_12
O1 0.0333(8) 0.0168(7) 0.0304(7) 0.0054(5) 0.0000(7) 0.0051(6)
N1 0.0120(7) 0.0161(7) 0.0199(7) 0.0010(6) 0.0023(6) -0.0016(6)
N2 0.0116(7) 0.0137(7) 0.0188(7) 0.0024(6) 0.0002(6) -0.0004(5)
N3 0.0128(8) 0.0205(8) 0.0261(8) 0.0032(7) 0.0018(7) 0.0013(6)
C1 0.0181(9) 0.0124(8) 0.0162(8) -0.0023(6) -0.0025(7) -0.0004(7)
C2 0.0159(8) 0.0144(8) 0.0214(8) 0.0003(7) -0.0022(7) 0.0013(7)
C3 0.0117(8) 0.0159(8) 0.0193(8) -0.0030(7) -0.0007(7) 0.0001(7)
C4 0.0146(8) 0.0188(9) 0.0209(8) 0.0000(7) 0.0023(7) -0.0015(7)
C5 0.0169(8) 0.0180(9) 0.0185(8) 0.0006(7) 0.0012(7) -0.0004(7)
C6 0.0124(8) 0.0157(8) 0.0190(8) 0.0028(7) -0.0012(7) -0.0003(7)
C7 0.0183(8) 0.0183(9) 0.0154(8) -0.0011(7) -0.0042(7) -0.0050(7)
C8 0.0197(9) 0.0271(10) 0.0193(9) 0.0006(7) -0.0015(8) -0.0019(8)
C9 0.0219(10) 0.0462(13) 0.0222(9) 0.0020(9) 0.0020(9) -0.0052(10)
C10 0.0268(10) 0.0457(13) 0.0199(9) 0.0087(9) -0.0024(8) -0.0151(10)
C11 0.0302(11) 0.0257(11) 0.0227(9) 0.0077(8) -0.0096(9) -0.0105(9)
C12 0.0240(9) 0.0192(9) 0.0188(9) 0.0003(7) -0.0055(7) -0.0040(8)
C13 0.0418(12) 0.0197(10) 0.0344(11) 0.0032(9) -0.0093(10) 0.0046(10)
C14 0.0126(8) 0.0156(8) 0.0196(8) 0.0038(7) 0.0038(7) -0.0005(7)
C15 0.0146(8) 0.0197(9) 0.0249(9) 0.0046(8) -0.0030(8) -0.0005(7)
C16 0.0165(9) 0.0173(9) 0.0320(10) 0.0058(8) 0.0005(8) 0.0032(7)
C17 0.0237(9) 0.0165(9) 0.0248(9) 0.0001(7) 0.0044(8) 0.0025(8)
C18 0.0261(10) 0.0231(9) 0.0185(8) -0.0004(7) 0.0005(8) 0.0034(8)
C19 0.0215(9) 0.0188(9) 0.0177(8) 0.0017(7) -0.0002(7) 0.0052(8)

loop_
_atom_type_symbol
_atom_type_description
_atom_type_scat_dispersion_real
_atom_type_scat_dispersion_imag
_atom_type_scat_source
C C 0.0181 0.0091 'International Tables Vol C Tables 4.2.6.8 and 6.1.1.4'
H H 0.0000 0.0000 'International Tables Vol C Tables 4.2.6.8 and 6.1.1.4'
N N 0.0311 0.0180 'International Tables Vol C Tables 4.2.6.8 and 6.1.1.4'
O O 0.0492 0.0322 'International Tables Vol C Tables 4.2.6.8 and 6.1.1.4'

loop_
_geom_angle_atom_site_label_1
_geom_angle_atom_site_label_2
_geom_angle_atom_site_label_3
_geom_angle
_geom_angle_site_symmetry_1
_geom_angle_site_symmetry_3
_geom_angle_publ_flag
C12 O1 C13 117.15(17) . . ?
N2 N1 H1 128.0 . . ?
C1 N1 H1 128.0 . . ?
C1 N1 N2 103.98(14) . . ?
N1 N2 C6 121.20(14) . . ?
C3 N2 N1 112.77(14) . . ?
C3 N2 C6 126.03(15) . . ?
C3 N3 H3 120.8 . . ?
C3 N3 C4 118.36(16) . . ?
C4 N3 H3 120.8 . . ?
N1 C1 C2 112.03(16) . . ?
N1 C1 C7 118.57(16) . . ?
C2 C1 C7 129.37(17) . . ?
C1 C2 H2 127.7 . . ?
C3 C2 C1 104.63(16) . . ?
C3 C2 H2 127.7 . . ?
N2 C3 N3 121.44(16) . . ?
N2 C3 C2 106.59(15) . . ?
N3 C3 C2 131.94(17) . . ?
N3 C4 H4A 109.7 . . ?
N3 C4 H4B 109.7 . . ?
N3 C4 C5 109.91(15) . . ?
H4A C4 H4B 108.2 . . ?
C5 C4 H4A 109.7 . . ?
C5 C4 H4B 109.7 . . ?
C4 C5 H5A 109.3 . . ?
C4 C5 H5B 109.3 . . ?
C4 C5 C6 111.69(14) . . ?
H5A C5 H5B 107.9 . . ?
C6 C5 H5A 109.3 . . ?
C6 C5 H5B 109.3 . . ?
N2 C6 C5 106.80(14) . . ?
N2 C6 H6 108.7 . . ?
N2 C6 C14 111.37(14) . . ?
C5 C6 H6 108.7 . . ?
C14 C6 C5 112.51(14) . . ?
C14 C6 H6 108.7 . . ?
C8 C7 C1 119.39(17) . . ?
C8 C7 C12 117.94(18) . . ?
C12 C7 C1 122.68(17) . . ?
C7 C8 H8 119.0 . . ?
C7 C8 C9 121.9(2) . . ?
C9 C8 H8 119.0 . . ?
C8 C9 H9 120.3 . . ?
C10 C9 C8 119.3(2) . . ?
C10 C9 H9 120.3 . . ?
C9 C10 H10 119.8 . . ?
C9 C10 C11 120.43(19) . . ?
C11 C10 H10 119.8 . . ?
C10 C11 H11 120.0 . . ?
C10 C11 C12 120.0(2) . . ?
C12 C11 H11 120.0 . . ?
O1 C12 C7 116.50(17) . . ?
O1 C12 C11 123.09(18) . . ?
C11 C12 C7 120.40(19) . . ?
O1 C13 H13A 109.5 . . ?
O1 C13 H13B 109.5 . . ?
O1 C13 H13C 109.5 . . ?
H13A C13 H13B 109.5 . . ?
H13A C13 H13C 109.5 . . ?
H13B C13 H13C 109.5 . . ?
C15 C14 C6 119.70(16) . . ?
C15 C14 C19 119.11(17) . . ?
C19 C14 C6 121.10(16) . . ?
C14 C15 H15 119.9 . . ?
C14 C15 C16 120.22(18) . . ?
C16 C15 H15 119.9 . . ?
C15 C16 H16 119.9 . . ?
C17 C16 C15 120.22(18) . . ?
C17 C16 H16 119.9 . . ?
C16 C17 H17 120.2 . . ?
C16 C17 C18 119.64(19) . . ?
C18 C17 H17 120.2 . . ?
C17 C18 H18 120.0 . . ?
C19 C18 C17 120.02(19) . . ?
C19 C18 H18 120.0 . . ?
C14 C19 H19 119.6 . . ?
C18 C19 C14 120.78(18) . . ?
C18 C19 H19 119.6 . . ?

loop_
_geom_bond_atom_site_label_1
_geom_bond_atom_site_label_2
_geom_bond_distance
_geom_bond_site_symmetry_2
_geom_bond_publ_flag
O1 C12 1.368(2) . ?
O1 C13 1.430(2) . ?
N1 H1 0.8800 . ?
N1 N2 1.370(2) . ?
N1 C1 1.339(2) . ?
N2 C3 1.352(2) . ?
N2 C6 1.456(2) . ?
N3 H3 0.8800 . ?
N3 C3 1.371(2) . ?
N3 C4 1.463(2) . ?
C1 C2 1.411(3) . ?
C1 C7 1.478(3) . ?
C2 H2 0.9500 . ?
C2 C3 1.391(3) . ?
C4 H4A 0.9900 . ?
C4 H4B 0.9900 . ?
C4 C5 1.527(3) . ?
C5 H5A 0.9900 . ?
C5 H5B 0.9900 . ?
C5 C6 1.537(2) . ?
C6 H6 1.0000 . ?
C6 C14 1.520(2) . ?
C7 C8 1.389(3) . ?
C7 C12 1.409(3) . ?
C8 H8 0.9500 . ?
C8 C9 1.393(3) . ?
C9 H9 0.9500 . ?
C9 C10 1.381(3) . ?
C10 H10 0.9500 . ?
C10 C11 1.389(3) . ?
C11 H11 0.9500 . ?
C11 C12 1.396(3) . ?
C13 H13A 0.9800 . ?
C13 H13B 0.9800 . ?
C13 H13C 0.9800 . ?
C14 C15 1.390(3) . ?
C14 C19 1.392(3) . ?
C15 H15 0.9500 . ?
C15 C16 1.398(3) . ?
C16 H16 0.9500 . ?
C16 C17 1.389(3) . ?
C17 H17 0.9500 . ?
C17 C18 1.390(3) . ?
C18 H18 0.9500 . ?
C18 C19 1.389(3) . ?
C19 H19 0.9500 . ?

loop_
_geom_torsion_atom_site_label_1
_geom_torsion_atom_site_label_2
_geom_torsion_atom_site_label_3
_geom_torsion_atom_site_label_4
_geom_torsion
_geom_torsion_site_symmetry_1
_geom_torsion_site_symmetry_2
_geom_torsion_site_symmetry_3
_geom_torsion_site_symmetry_4
_geom_torsion_publ_flag
N1 N2 C3 N3 178.41(15) . . . . ?
N1 N2 C3 C2 0.5(2) . . . . ?
N1 N2 C6 C5 -157.65(15) . . . . ?
N1 N2 C6 C14 79.16(19) . . . . ?
N1 C1 C2 C3 0.2(2) . . . . ?
N1 C1 C7 C8 -28.6(2) . . . . ?
N1 C1 C7 C12 151.66(17) . . . . ?
N2 N1 C1 C2 0.12(19) . . . . ?
N2 N1 C1 C7 178.13(15) . . . . ?
N2 C6 C14 C15 -150.10(16) . . . . ?
N2 C6 C14 C19 33.4(2) . . . . ?
N3 C4 C5 C6 57.58(19) . . . . ?
C1 N1 N2 C3 -0.37(19) . . . . ?
C1 N1 N2 C6 179.93(15) . . . . ?
C1 C2 C3 N2 -0.4(2) . . . . ?
C1 C2 C3 N3 -178.00(19) . . . . ?
C1 C7 C8 C9 -179.41(18) . . . . ?
C1 C7 C12 O1 -1.1(3) . . . . ?
C1 C7 C12 C11 179.83(17) . . . . ?
C2 C1 C7 C8 149.02(19) . . . . ?
C2 C1 C7 C12 -30.7(3) . . . . ?
C3 N2 C6 C5 22.7(2) . . . . ?
C3 N2 C6 C14 -100.50(19) . . . . ?
C3 N3 C4 C5 -36.0(2) . . . . ?
C4 N3 C3 N2 8.6(3) . . . . ?
C4 N3 C3 C2 -174.01(19) . . . . ?
C4 C5 C6 N2 -49.26(19) . . . . ?
C4 C5 C6 C14 73.23(19) . . . . ?
C5 C6 C14 C15 90.0(2) . . . . ?
C5 C6 C14 C19 -86.4(2) . . . . ?
C6 N2 C3 N3 -1.9(3) . . . . ?
C6 N2 C3 C2 -179.85(16) . . . . ?
C6 C14 C15 C16 -175.94(17) . . . . ?
C6 C14 C19 C18 175.15(17) . . . . ?
C7 C1 C2 C3 -177.59(17) . . . . ?
C7 C8 C9 C10 -0.1(3) . . . . ?
C8 C7 C12 O1 179.14(16) . . . . ?
C8 C7 C12 C11 0.1(3) . . . . ?
C8 C9 C10 C11 -0.6(3) . . . . ?
C9 C10 C11 C12 1.1(3) . . . . ?
C10 C11 C12 O1 -179.77(18) . . . . ?
C10 C11 C12 C7 -0.8(3) . . . . ?
C12 C7 C8 C9 0.3(3) . . . . ?
C13 O1 C12 C7 165.43(17) . . . . ?
C13 O1 C12 C11 -15.5(3) . . . . ?
C14 C15 C16 C17 0.4(3) . . . . ?
C15 C14 C19 C18 -1.3(3) . . . . ?
C15 C16 C17 C18 -0.6(3) . . . . ?
C16 C17 C18 C19 -0.1(3) . . . . ?
C17 C18 C19 C14 1.1(3) . . . . ?
C19 C14 C15 C16 0.6(3) . . . . ?
